data_1502523
loop_
_publ_author_name
'Guo, Shengmei'
'Xie, Yinjun'
'Hu, Xinquan'
'Huang, Hanmin'

_publ_section_title
;
 Highly diastereo- and enantioselective tandem reaction toward
 functionalized pyrrolidines with multiple stereocenters.
;
_journal_issue 20
_journal_name_full 'Organic letters'
_journal_page_first 5596
_journal_page_last 5599
_journal_paper_doi 10.1021/ol2023196
_journal_volume 13
_journal_year 2011
_chemical_absolute_configuration none
_chemical_formula_sum 'C25 H26 O2'
_chemical_formula_weight 358.46
_chemical_name_systematic
; 
 ? 
;
_space_group_IT_number 4
_symmetry_cell_setting monoclinic
_symmetry_space_group_name_Hall 'P 2yb'
_symmetry_space_group_name_H-M 'P 1 21 1'
_atom_sites_solution_hydrogens geom
_atom_sites_solution_primary direct
_atom_sites_solution_secondary difmap
_audit_creation_method SHELXL-97
_cell_angle_alpha 90.00
_cell_angle_beta 110.166(3)
_cell_angle_gamma 90.00
_cell_formula_units_Z 2
_cell_length_a 11.447(3)
_cell_length_b 6.649(2)
_cell_length_c 14.217(4)
_cell_measurement_reflns_used 1573
_cell_measurement_temperature 296(2)
_cell_measurement_theta_max 20.89
_cell_measurement_theta_min 2.81
_cell_volume 1015.7(5)
_computing_cell_refinement 'Bruker SAINT'
_computing_data_collection 'Bruker APEX2'
_computing_data_reduction 'Bruker SAINT'
_computing_molecular_graphics 'Bruker SHELXTL'
_computing_publication_material 'Bruker SHELXTL'
_computing_structure_refinement 'SHELXL-97 (Sheldrick, 2008)'
_computing_structure_solution 'SHELXS-97 (Sheldrick, 2008)'
_diffrn_ambient_temperature 296(2)
_diffrn_measured_fraction_theta_full 0.991
_diffrn_measured_fraction_theta_max 0.991
_diffrn_measurement_device_type 'Bruker APEX-II CCD'
_diffrn_measurement_method '\f and \w scans'
_diffrn_radiation_monochromator graphite
_diffrn_radiation_source 'fine-focus sealed tube'
_diffrn_radiation_type MoK\a
_diffrn_radiation_wavelength 0.71073
_diffrn_reflns_av_R_equivalents 0.0214
_diffrn_reflns_av_sigmaI/netI 0.0472
_diffrn_reflns_limit_h_max 13
_diffrn_reflns_limit_h_min -10
_diffrn_reflns_limit_k_max 7
_diffrn_reflns_limit_k_min -7
_diffrn_reflns_limit_l_max 17
_diffrn_reflns_limit_l_min -17
_diffrn_reflns_number 5443
_diffrn_reflns_theta_full 25.50
_diffrn_reflns_theta_max 25.50
_diffrn_reflns_theta_min 2.81
_exptl_absorpt_coefficient_mu 0.073
_exptl_absorpt_correction_T_max 0.9849
_exptl_absorpt_correction_T_min 0.9821
_exptl_absorpt_correction_type multi-scan
_exptl_absorpt_process_details SADABS
_exptl_crystal_colour colorless
_exptl_crystal_density_diffrn 1.172
_exptl_crystal_density_method 'not measured'
_exptl_crystal_description block
_exptl_crystal_F_000 384
_exptl_crystal_size_max 0.25
_exptl_crystal_size_mid 0.23
_exptl_crystal_size_min 0.21
_refine_diff_density_max 0.111
_refine_diff_density_min -0.137
_refine_diff_density_rms 0.029
_refine_ls_abs_structure_details 'Flack H D (1983), Acta Cryst. A39, 876-881'
_refine_ls_abs_structure_Flack -0.8(15)
_refine_ls_extinction_method none
_refine_ls_goodness_of_fit_ref 0.999
_refine_ls_hydrogen_treatment constr
_refine_ls_matrix_type full
_refine_ls_number_parameters 246
_refine_ls_number_reflns 3675
_refine_ls_number_restraints 1
_refine_ls_restrained_S_all 0.999
_refine_ls_R_factor_all 0.0688
_refine_ls_R_factor_gt 0.0443
_refine_ls_shift/su_max 0.000
_refine_ls_shift/su_mean 0.000
_refine_ls_structure_factor_coef Fsqd
_refine_ls_weighting_details 'calc w=1/[\s^2^(Fo^2^)+(0.0507P)^2^+0.0000P] where P=(Fo^2^+2Fc^2^)/3'
_refine_ls_weighting_scheme calc
_refine_ls_wR_factor_gt 0.0923
_refine_ls_wR_factor_ref 0.1059
_reflns_number_gt 2712
_reflns_number_total 3675
_reflns_threshold_expression >2sigma(I)
_cod_data_source_file ol2023196_si_003.cif
_cod_data_source_block p21
_cod_depositor_comments
;
The following automatic conversions were performed:

'_symmetry_cell_setting' value 'Monoclinic' changed to 'monoclinic'
according to /home/saulius/struct/CIF-dictionaries/cif_core.dic
dictionary named 'cif_core.dic' version 2.4.1 from 2010-06-29.

Automatic conversion script
Id: cif_fix_values 1715 2011-07-08 13:25:40Z adriana 
;
_cod_original_sg_symbol_H-M P2(1)
_cod_database_code 1502523

loop_
_symmetry_equiv_pos_as_xyz
'x, y, z'
'-x, y+1/2, -z'

loop_
_atom_site_label
_atom_site_type_symbol
_atom_site_fract_x
_atom_site_fract_y
_atom_site_fract_z
_atom_site_U_iso_or_equiv
_atom_site_adp_type
_atom_site_occupancy
_atom_site_symmetry_multiplicity
_atom_site_calc_flag
_atom_site_refinement_flags
C1 C 0.8413(2) 0.1723(5) 0.65621(19) 0.0631(7) Uani 1 1 d .
H1 H 0.8449 0.0795 0.7061 0.076 Uiso 1 1 calc R
C2 C 0.8816(3) 0.1176(6) 0.5783(3) 0.0884(11) Uani 1 1 d .
H2 H 0.9108 -0.0120 0.5754 0.106 Uiso 1 1 calc R
C3 C 0.8783(3) 0.2552(8) 0.5057(3) 0.0993(14) Uani 1 1 d .
H3 H 0.9065 0.2194 0.4540 0.119 Uiso 1 1 calc R
C4 C 0.8346(3) 0.4413(8) 0.5088(2) 0.0911(11) Uani 1 1 d .
H4 H 0.8320 0.5339 0.4591 0.109 Uiso 1 1 calc R
C5 C 0.7938(2) 0.4946(5) 0.58521(19) 0.0681(8) Uani 1 1 d .
H5 H 0.7635 0.6240 0.5864 0.082 Uiso 1 1 calc R
C6 C 0.7962(2) 0.3620(4) 0.66051(16) 0.0495(6) Uani 1 1 d .
C7 C 0.7576(2) 0.4326(4) 0.74585(18) 0.0572(7) Uani 1 1 d .
H7A H 0.7303 0.5711 0.7326 0.069 Uiso 1 1 calc R
H7B H 0.8310 0.4326 0.8060 0.069 Uiso 1 1 calc R
C8 C 0.65484(19) 0.3145(3) 0.76891(15) 0.0414(5) Uani 1 1 d .
H8 H 0.6827 0.1747 0.7823 0.050 Uiso 1 1 calc R
C9 C 0.5318(2) 0.3145(3) 0.67689(15) 0.0427(5) Uani 1 1 d .
H9 H 0.5214 0.4494 0.6474 0.051 Uiso 1 1 calc R
C10 C 0.5319(2) 0.1667(3) 0.59599(16) 0.0423(5) Uani 1 1 d .
C11 C 0.4148(2) 0.2670(3) 0.70170(16) 0.0449(6) Uani 1 1 d .
C12 C 0.4022(2) 0.0884(4) 0.74719(17) 0.0553(6) Uani 1 1 d .
H12 H 0.4656 -0.0067 0.7624 0.066 Uiso 1 1 calc R
C13 C 0.2968(3) 0.0499(5) 0.77024(19) 0.0681(8) Uani 1 1 d .
H13 H 0.2900 -0.0700 0.8017 0.082 Uiso 1 1 calc R
C14 C 0.2030(3) 0.1866(6) 0.7472(2) 0.0786(9) Uani 1 1 d .
H14 H 0.1319 0.1603 0.7627 0.094 Uiso 1 1 calc R
C15 C 0.2131(3) 0.3627(6) 0.7011(2) 0.0837(9) Uani 1 1 d .
H15 H 0.1485 0.4557 0.6850 0.100 Uiso 1 1 calc R
C16 C 0.3189(2) 0.4037(5) 0.67834(18) 0.0640(7) Uani 1 1 d .
H16 H 0.3251 0.5241 0.6471 0.077 Uiso 1 1 calc R
C17 C 0.6378(2) 0.3989(3) 0.86546(15) 0.0413(5) Uani 1 1 d .
H17 H 0.5704 0.3204 0.8751 0.050 Uiso 1 1 calc R
C18 C 0.7525(2) 0.3579(4) 0.95692(15) 0.0465(6) Uani 1 1 d .
C19 C 0.8465(2) 0.4972(5) 0.99734(18) 0.0669(7) Uani 1 1 d .
H19 H 0.8401 0.6230 0.9675 0.080 Uiso 1 1 calc R
C20 C 0.9483(3) 0.4552(7) 1.0798(2) 0.0868(10) Uani 1 1 d .
H20 H 1.0098 0.5521 1.1046 0.104 Uiso 1 1 calc R
C21 C 0.9604(3) 0.2758(7) 1.1254(3) 0.0942(12) Uani 1 1 d .
H21 H 1.0297 0.2489 1.1817 0.113 Uiso 1 1 calc R
C22 C 0.8695(4) 0.1309(6) 1.0882(2) 0.0909(11) Uani 1 1 d .
H22 H 0.8773 0.0063 1.1195 0.109 Uiso 1 1 calc R
C23 C 0.7658(3) 0.1727(4) 1.00338(18) 0.0642(7) Uani 1 1 d .
H23 H 0.7050 0.0747 0.9780 0.077 Uiso 1 1 calc R
C24 C 0.5952(2) 0.6178(3) 0.85661(17) 0.0502(6) Uani 1 1 d .
H24A H 0.6648 0.7041 0.8598 0.060 Uiso 1 1 calc R
H24B H 0.5309 0.6379 0.7918 0.060 Uiso 1 1 calc R
C25 C 0.5455(3) 0.6785(4) 0.93791(19) 0.0704(8) Uani 1 1 d .
H25A H 0.6099 0.6643 1.0021 0.106 Uiso 1 1 calc R
H25B H 0.4765 0.5937 0.9351 0.106 Uiso 1 1 calc R
H25C H 0.5185 0.8160 0.9283 0.106 Uiso 1 1 calc R
O1 O 0.57203(17) -0.0131(2) 0.62895(10) 0.0534(4) Uani 1 1 d .
H1A H 0.5536 -0.0922 0.5818 0.080 Uiso 1 1 calc R
O2 O 0.49206(17) 0.2042(2) 0.50693(11) 0.0546(4) Uani 1 1 d .

loop_
_atom_site_aniso_label
_atom_site_aniso_U_11
_atom_site_aniso_U_22
_atom_site_aniso_U_33
_atom_site_aniso_U_23
_atom_site_aniso_U_13
_atom_site_aniso_U_12
C1 0.0536(15) 0.0741(19) 0.0577(15) -0.0038(15) 0.0141(13) 0.0048(15)
C2 0.0609(19) 0.100(3) 0.111(3) -0.044(2) 0.0392(19) -0.0074(18)
C3 0.082(2) 0.158(4) 0.074(2) -0.042(3) 0.046(2) -0.041(3)
C4 0.082(2) 0.142(4) 0.0533(18) 0.008(2) 0.0286(16) -0.017(2)
C5 0.0591(17) 0.090(2) 0.0558(16) 0.0086(16) 0.0205(13) -0.0019(16)
C6 0.0395(13) 0.0687(18) 0.0398(12) -0.0042(12) 0.0131(10) -0.0034(12)
C7 0.0631(16) 0.0614(17) 0.0526(14) -0.0122(12) 0.0269(12) -0.0169(13)
C8 0.0487(13) 0.0375(12) 0.0376(11) -0.0019(10) 0.0145(10) -0.0017(11)
C9 0.0570(15) 0.0336(12) 0.0353(11) 0.0018(9) 0.0131(11) 0.0004(11)
C10 0.0495(14) 0.0364(13) 0.0394(12) 0.0028(10) 0.0134(10) -0.0036(11)
C11 0.0457(14) 0.0480(15) 0.0366(12) -0.0013(10) 0.0086(10) 0.0001(12)
C12 0.0577(16) 0.0579(16) 0.0487(14) 0.0041(12) 0.0165(12) -0.0019(13)
C13 0.0682(19) 0.085(2) 0.0497(15) 0.0052(14) 0.0189(14) -0.0208(17)
C14 0.0565(18) 0.124(3) 0.0579(17) -0.0017(19) 0.0229(15) -0.006(2)
C15 0.0605(18) 0.114(3) 0.078(2) 0.011(2) 0.0254(16) 0.0242(19)
C16 0.0613(16) 0.0707(18) 0.0570(15) 0.0076(13) 0.0167(13) 0.0148(15)
C17 0.0498(13) 0.0386(12) 0.0370(11) -0.0026(10) 0.0170(10) -0.0043(11)
C18 0.0489(13) 0.0560(16) 0.0362(12) -0.0044(11) 0.0170(10) 0.0022(12)
C19 0.0665(18) 0.0783(19) 0.0508(15) -0.0093(15) 0.0139(14) -0.0109(16)
C20 0.065(2) 0.117(3) 0.067(2) -0.020(2) 0.0079(17) 0.000(2)
C21 0.074(2) 0.131(4) 0.063(2) -0.017(2) 0.0054(18) 0.031(3)
C22 0.112(3) 0.094(3) 0.069(2) 0.0224(19) 0.034(2) 0.047(2)
C23 0.0725(18) 0.0639(17) 0.0559(16) 0.0102(14) 0.0218(14) 0.0124(15)
C24 0.0654(15) 0.0422(15) 0.0438(13) -0.0039(10) 0.0197(12) -0.0034(12)
C25 0.098(2) 0.0597(17) 0.0645(16) 0.0008(14) 0.0414(16) 0.0149(17)
O1 0.0790(11) 0.0376(9) 0.0364(8) -0.0024(7) 0.0108(8) 0.0056(9)
O2 0.0817(11) 0.0450(10) 0.0324(8) 0.0029(7) 0.0138(8) -0.0021(8)

loop_
_atom_type_symbol
_atom_type_description
_atom_type_scat_dispersion_real
_atom_type_scat_dispersion_imag
_atom_type_scat_source
C C 0.0033 0.0016 'International Tables Vol C Tables 4.2.6.8 and 6.1.1.4'
H H 0.0000 0.0000 'International Tables Vol C Tables 4.2.6.8 and 6.1.1.4'
O O 0.0106 0.0060 'International Tables Vol C Tables 4.2.6.8 and 6.1.1.4'

loop_
_geom_angle_atom_site_label_1
_geom_angle_atom_site_label_2
_geom_angle_atom_site_label_3
_geom_angle
C6 C1 C2 120.7(3)
C6 C1 H1 119.6
C2 C1 H1 119.6
C3 C2 C1 119.7(3)
C3 C2 H2 120.1
C1 C2 H2 120.1
C4 C3 C2 120.3(3)
C4 C3 H3 119.8
C2 C3 H3 119.8
C3 C4 C5 119.9(3)
C3 C4 H4 120.1
C5 C4 H4 120.1
C4 C5 C6 122.0(3)
C4 C5 H5 119.0
C6 C5 H5 119.0
C1 C6 C5 117.4(2)
C1 C6 C7 122.9(2)
C5 C6 C7 119.6(2)
C6 C7 C8 118.1(2)
C6 C7 H7A 107.8
C8 C7 H7A 107.8
C6 C7 H7B 107.8
C8 C7 H7B 107.8
H7A C7 H7B 107.1
C7 C8 C17 109.93(17)
C7 C8 C9 110.94(17)
C17 C8 C9 112.90(17)
C7 C8 H8 107.6
C17 C8 H8 107.6
C9 C8 H8 107.6
C10 C9 C11 105.72(17)
C10 C9 C8 113.66(18)
C11 C9 C8 114.60(16)
C10 C9 H9 107.5
C11 C9 H9 107.5
C8 C9 H9 107.5
O2 C10 O1 121.4(2)
O2 C10 C9 124.1(2)
O1 C10 C9 114.42(18)
C16 C11 C12 118.5(2)
C16 C11 C9 119.8(2)
C12 C11 C9 121.7(2)
C13 C12 C11 120.8(3)
C13 C12 H12 119.6
C11 C12 H12 119.6
C14 C13 C12 120.2(3)
C14 C13 H13 119.9
C12 C13 H13 119.9
C13 C14 C15 119.9(3)
C13 C14 H14 120.1
C15 C14 H14 120.1
C14 C15 C16 120.4(3)
C14 C15 H15 119.8
C16 C15 H15 119.8
C11 C16 C15 120.3(3)
C11 C16 H16 119.9
C15 C16 H16 119.9
C18 C17 C24 113.49(18)
C18 C17 C8 110.85(17)
C24 C17 C8 113.87(18)
C18 C17 H17 106.0
C24 C17 H17 106.0
C8 C17 H17 106.0
C23 C18 C19 117.1(2)
C23 C18 C17 119.3(2)
C19 C18 C17 123.6(2)
C20 C19 C18 122.0(3)
C20 C19 H19 119.0
C18 C19 H19 119.0
C21 C20 C19 120.7(4)
C21 C20 H20 119.6
C19 C20 H20 119.6
C20 C21 C22 119.7(3)
C20 C21 H21 120.1
C22 C21 H21 120.1
C21 C22 C23 119.7(3)
C21 C22 H22 120.2
C23 C22 H22 120.2
C18 C23 C22 120.7(3)
C18 C23 H23 119.7
C22 C23 H23 119.7
C25 C24 C17 112.7(2)
C25 C24 H24A 109.0
C17 C24 H24A 109.0
C25 C24 H24B 109.0
C17 C24 H24B 109.0
H24A C24 H24B 107.8
C24 C25 H25A 109.5
C24 C25 H25B 109.5
H25A C25 H25B 109.5
C24 C25 H25C 109.5
H25A C25 H25C 109.5
H25B C25 H25C 109.5
C10 O1 H1A 109.5

loop_
_geom_bond_atom_site_label_1
_geom_bond_atom_site_label_2
_geom_bond_distance
C1 C6 1.372(4)
C1 C2 1.387(4)
C1 H1 0.9300
C2 C3 1.370(5)
C2 H2 0.9300
C3 C4 1.341(5)
C3 H3 0.9300
C4 C5 1.369(4)
C4 H4 0.9300
C5 C6 1.380(3)
C5 H5 0.9300
C6 C7 1.502(3)
C7 C8 1.541(3)
C7 H7A 0.9700
C7 H7B 0.9700
C8 C17 1.556(3)
C8 C9 1.557(3)
C8 H8 0.9800
C9 C10 1.513(3)
C9 C11 1.530(3)
C9 H9 0.9800
C10 O2 1.215(2)
C10 O1 1.308(3)
C11 C16 1.375(3)
C11 C12 1.383(3)
C12 C13 1.379(4)
C12 H12 0.9300
C13 C14 1.358(4)
C13 H13 0.9300
C14 C15 1.366(5)
C14 H14 0.9300
C15 C16 1.384(4)
C15 H15 0.9300
C16 H16 0.9300
C17 C18 1.520(3)
C17 C24 1.526(3)
C17 H17 0.9800
C18 C23 1.381(4)
C18 C19 1.385(3)
C19 C20 1.367(4)
C19 H19 0.9300
C20 C21 1.342(5)
C20 H20 0.9300
C21 C22 1.382(5)
C21 H21 0.9300
C22 C23 1.398(4)
C22 H22 0.9300
C23 H23 0.9300
C24 C25 1.509(3)
C24 H24A 0.9700
C24 H24B 0.9700
C25 H25A 0.9600
C25 H25B 0.9600
C25 H25C 0.9600
O1 H1A 0.8200

loop_
_geom_torsion_atom_site_label_1
_geom_torsion_atom_site_label_2
_geom_torsion_atom_site_label_3
_geom_torsion_atom_site_label_4
_geom_torsion
C6 C1 C2 C3 1.1(4)
C1 C2 C3 C4 -1.0(5)
C2 C3 C4 C5 0.4(5)
C3 C4 C5 C6 0.1(5)
C2 C1 C6 C5 -0.5(4)
C2 C1 C6 C7 -176.7(2)
C4 C5 C6 C1 -0.1(4)
C4 C5 C6 C7 176.2(2)
C1 C6 C7 C8 -58.4(3)
C5 C6 C7 C8 125.5(3)
C6 C7 C8 C17 174.6(2)
C6 C7 C8 C9 -59.8(3)
C7 C8 C9 C10 78.2(2)
C17 C8 C9 C10 -157.89(18)
C7 C8 C9 C11 -160.06(19)
C17 C8 C9 C11 -36.2(3)
C11 C9 C10 O2 96.3(2)
C8 C9 C10 O2 -137.2(2)
C11 C9 C10 O1 -79.8(2)
C8 C9 C10 O1 46.8(3)
C10 C9 C11 C16 -112.6(2)
C8 C9 C11 C16 121.5(2)
C10 C9 C11 C12 67.2(2)
C8 C9 C11 C12 -58.7(3)
C16 C11 C12 C13 -1.2(3)
C9 C11 C12 C13 179.0(2)
C11 C12 C13 C14 0.9(4)
C12 C13 C14 C15 -0.1(4)
C13 C14 C15 C16 -0.5(5)
C12 C11 C16 C15 0.6(4)
C9 C11 C16 C15 -179.5(2)
C14 C15 C16 C11 0.2(4)
C7 C8 C17 C18 -66.8(2)
C9 C8 C17 C18 168.72(18)
C7 C8 C17 C24 62.6(3)
C9 C8 C17 C24 -61.9(2)
C24 C17 C18 C23 147.4(2)
C8 C17 C18 C23 -82.9(2)
C24 C17 C18 C19 -32.6(3)
C8 C17 C18 C19 97.0(3)
C23 C18 C19 C20 -0.2(4)
C17 C18 C19 C20 179.9(2)
C18 C19 C20 C21 -0.4(4)
C19 C20 C21 C22 0.5(5)
C20 C21 C22 C23 0.1(5)
C19 C18 C23 C22 0.7(4)
C17 C18 C23 C22 -179.3(2)
C21 C22 C23 C18 -0.7(4)
C18 C17 C24 C25 -67.9(3)
C8 C17 C24 C25 164.0(2)
